data_4302060
loop_
_publ_author_name
'Christer B. Aaker\"oy'
'Benjamin M. T. Scott'
'Michelle M. Smith'
'Joaquin F. Urbina'
'John Desper'

_publ_section_title
;
Establishing Amide...Amide Reliability and Synthon Transferability in
the Supramolecular Assembly of Metal-Containing One-Dimensional
Architectures
;
_journal_name_full 'Inorganic Chemistry'
_journal_page_first 4052
_journal_page_last 4061
_journal_paper_doi 10.1021/ic801992t
_journal_volume 48
_journal_year 2009
_chemical_formula_moiety
;
Co (C15 H11 O2)2 (C16 H15 N3 O)2 (C4 H8 O)2
;
_chemical_formula_sum 'C70 H68 Co N6 O8'
_chemical_formula_weight 1180.23
_chemical_name_systematic
;
(1,3-Ph2acac)Co(II), 4-[(2-MeBenzIm)methyl]PhCONH2 (THF)
;
_space_group_IT_number 2
_symmetry_cell_setting triclinic
_symmetry_space_group_name_Hall '-P 1'
_symmetry_space_group_name_H-M 'P -1'
_atom_sites_solution_hydrogens geom
_atom_sites_solution_primary direct
_atom_sites_solution_secondary difmap
_audit_creation_method SHELXL-97
_cell_angle_alpha 75.533(3)
_cell_angle_beta 80.377(4)
_cell_angle_gamma 79.221(4)
_cell_formula_units_Z 1
_cell_length_a 8.9670(6)
_cell_length_b 11.2006(7)
_cell_length_c 15.3238(9)
_cell_measurement_reflns_used 4376
_cell_measurement_temperature 203(2)
_cell_measurement_theta_max 27.40
_cell_measurement_theta_min 2.05
_cell_volume 1452.18(16)
_computing_cell_refinement 'Bruker XSCANS'
_computing_data_collection 'Bruker XSCANS'
_computing_data_reduction 'Bruker SHELXTL'
_computing_molecular_graphics 'Bruker SHELXTL'
_computing_publication_material 'Bruker SHELXTL'
_computing_structure_refinement 'SHELXL-97 (Sheldrick, 1997)'
_computing_structure_solution 'SHELXS-97 (Sheldrick, 1990)'
_diffrn_ambient_temperature 203(2)
_diffrn_measured_fraction_theta_full 0.980
_diffrn_measured_fraction_theta_max 0.938
_diffrn_measurement_device_type 'CCD area detector'
_diffrn_measurement_method 'phi and omega scans'
_diffrn_radiation_monochromator graphite
_diffrn_radiation_source 'fine-focus sealed tube'
_diffrn_radiation_type MoK\a
_diffrn_radiation_wavelength 0.71073
_diffrn_reflns_av_R_equivalents 0.0877
_diffrn_reflns_av_sigmaI/netI 0.0903
_diffrn_reflns_limit_h_max 10
_diffrn_reflns_limit_h_min -11
_diffrn_reflns_limit_k_max 14
_diffrn_reflns_limit_k_min -14
_diffrn_reflns_limit_l_max 19
_diffrn_reflns_limit_l_min -19
_diffrn_reflns_number 10224
_diffrn_reflns_theta_full 25.00
_diffrn_reflns_theta_max 27.48
_diffrn_reflns_theta_min 1.38
_exptl_absorpt_coefficient_mu 0.360
_exptl_absorpt_correction_T_max 0.942
_exptl_absorpt_correction_T_min 0.915
_exptl_absorpt_correction_type numerical
_exptl_absorpt_process_details SADABS
_exptl_crystal_colour orange
_exptl_crystal_density_diffrn 1.350
_exptl_crystal_density_method 'not measured'
_exptl_crystal_description plate
_exptl_crystal_F_000 621
_exptl_crystal_size_max 0.40
_exptl_crystal_size_mid 0.18
_exptl_crystal_size_min 0.12
_refine_diff_density_max 0.439
_refine_diff_density_min -0.666
_refine_diff_density_rms 0.117
_refine_ls_extinction_method none
_refine_ls_goodness_of_fit_ref 1.334
_refine_ls_hydrogen_treatment constr
_refine_ls_matrix_type full
_refine_ls_number_parameters 380
_refine_ls_number_reflns 6254
_refine_ls_number_restraints 20
_refine_ls_restrained_S_all 1.453
_refine_ls_R_factor_all 0.0930
_refine_ls_R_factor_gt 0.0746
_refine_ls_shift/su_max 0.000
_refine_ls_shift/su_mean 0.000
_refine_ls_structure_factor_coef Fsqd
_refine_ls_weighting_details 'calc w=1/[\s^2^(Fo^2^)+(0.1000P)^2^+0.0000P] where P=(Fo^2^+2Fc^2^)/3'
_refine_ls_weighting_scheme calc
_refine_ls_wR_factor_gt 0.2005
_refine_ls_wR_factor_ref 0.2109
_reflns_number_gt 4699
_reflns_number_total 6254
_reflns_threshold_expression >2sigma(I)
_cod_data_source_file ic801992t_si_002_01.cif
_cod_data_source_block 1a
_cod_depositor_comments
;
The following automatic conversions were performed:
'_symmetry_cell_setting' value 'Triclinic' changed to 'triclinic'
according to '/home/saulius/struct/CIF-dictionaries/cif_core.dic'
dictionary named 'cif_core.dic' version 2.4.1 from 2010-06-29.

Automatic conversion script
Id: cif_fix_enum 1527 2010-12-29 10:47:43Z saulius 
;
_cod_original_sg_symbol_H-M P-1
_cod_database_code 4302060

loop_
_symmetry_equiv_pos_as_xyz
'x, y, z'
'-x, -y, -z'

loop_
_atom_site_label
_atom_site_type_symbol
_atom_site_fract_x
_atom_site_fract_y
_atom_site_fract_z
_atom_site_U_iso_or_equiv
_atom_site_adp_type
_atom_site_occupancy
_atom_site_symmetry_multiplicity
_atom_site_calc_flag
_atom_site_refinement_flags
_atom_site_disorder_assembly
_atom_site_disorder_group
O1A O 1.2833(7) 0.6436(6) -0.0421(4) 0.0608(18) Uiso 0.617(8) 1 d PD A 1
C2A C 1.1795(11) 0.5506(10) -0.0098(6) 0.080(3) Uiso 0.617(8) 1 d PD A 1
H2A H 1.2054 0.4869 -0.0458 0.096 Uiso 0.617(8) 1 calc PR A 1
H2B H 1.0736 0.5906 -0.0159 0.096 Uiso 0.617(8) 1 calc PR A 1
C3A C 1.1969(13) 0.4887(12) 0.0933(7) 0.107(4) Uiso 0.617(8) 1 d PD A 1
H3A H 1.1049 0.5135 0.1331 0.128 Uiso 0.617(8) 1 calc PR A 1
H3B H 1.2168 0.3975 0.1039 0.128 Uiso 0.617(8) 1 calc PR A 1
C4A C 1.3372(11) 0.5410(10) 0.1091(7) 0.091(3) Uiso 0.617(8) 1 d PD A 1
H4A H 1.3220 0.5590 0.1697 0.109 Uiso 0.617(8) 1 calc PR A 1
H4B H 1.4311 0.4811 0.1034 0.109 Uiso 0.617(8) 1 calc PR A 1
C5A C 1.3463(10) 0.6629(8) 0.0339(5) 0.066(2) Uiso 0.617(8) 1 d PD A 1
H5A H 1.2864 0.7348 0.0556 0.079 Uiso 0.617(8) 1 calc PR A 1
H5B H 1.4526 0.6776 0.0159 0.079 Uiso 0.617(8) 1 calc PR A 1
O1B O 1.2418(16) 0.6251(10) -0.0165(8) 0.083(4) Uiso 0.383(8) 1 d PD A 2
C2B C 1.2613(19) 0.4991(11) -0.0320(8) 0.072(4) Uiso 0.383(8) 1 d PD A 2
H2C H 1.3566 0.4834 -0.0720 0.087 Uiso 0.383(8) 1 calc PR A 2
H2D H 1.1761 0.4908 -0.0615 0.087 Uiso 0.383(8) 1 calc PR A 2
C3B C 1.2661(19) 0.4015(11) 0.0616(9) 0.080 Uiso 0.383(8) 1 d PD A 2
H3C H 1.3654 0.3472 0.0633 0.096 Uiso 0.383(8) 1 calc PR A 2
H3D H 1.1854 0.3496 0.0715 0.096 Uiso 0.383(8) 1 calc PR A 2
C4B C 1.240(4) 0.4818(17) 0.1370(10) 0.198(15) Uiso 0.383(8) 1 d PD A 2
H4C H 1.1379 0.4780 0.1718 0.237 Uiso 0.383(8) 1 calc PR A 2
H4D H 1.3170 0.4511 0.1789 0.237 Uiso 0.383(8) 1 calc PR A 2
C5B C 1.255(3) 0.6192(15) 0.0822(10) 0.105(6) Uiso 0.383(8) 1 d PD A 2
H5C H 1.1735 0.6786 0.1061 0.126 Uiso 0.383(8) 1 calc PR A 2
H5D H 1.3539 0.6402 0.0873 0.126 Uiso 0.383(8) 1 calc PR A 2
Co1 Co 0.5000 0.5000 0.5000 0.0229(2) Uani 1 2 d S . .
N11 N 0.9811(3) 0.3667(3) 0.4317(2) 0.0304(7) Uani 1 1 d . . .
C12 C 0.8378(3) 0.3561(3) 0.4761(2) 0.0276(7) Uani 1 1 d . . .
N13 N 0.7477(3) 0.4644(2) 0.46826(19) 0.0248(6) Uani 1 1 d . . .
C14 C 0.8367(3) 0.5515(3) 0.4165(2) 0.0255(7) Uani 1 1 d . . .
C15 C 0.8014(4) 0.6800(3) 0.3878(3) 0.0316(8) Uani 1 1 d . . .
H15 H 0.7043 0.7223 0.4051 0.038 Uiso 1 1 calc R . .
C16 C 0.9130(4) 0.7435(4) 0.3332(3) 0.0411(9) Uani 1 1 d . . .
H16 H 0.8912 0.8305 0.3123 0.049 Uiso 1 1 calc R . .
C17 C 1.0571(4) 0.6815(4) 0.3086(3) 0.0450(10) Uani 1 1 d . . .
H17 H 1.1303 0.7277 0.2708 0.054 Uiso 1 1 calc R . .
C18 C 1.0961(4) 0.5553(4) 0.3374(3) 0.0398(9) Uani 1 1 d . . .
H18 H 1.1946 0.5141 0.3215 0.048 Uiso 1 1 calc R . .
C19 C 0.9831(4) 0.4914(3) 0.3912(2) 0.0292(7) Uani 1 1 d . . .
C20 C 0.7965(4) 0.2321(3) 0.5255(3) 0.0353(8) Uani 1 1 d . . .
H20A H 0.7871 0.1850 0.4820 0.053 Uiso 1 1 calc R . .
H20B H 0.6999 0.2434 0.5640 0.053 Uiso 1 1 calc R . .
H20C H 0.8757 0.1871 0.5626 0.053 Uiso 1 1 calc R . .
C21 C 1.0362(4) 0.1110(4) 0.1951(3) 0.0361(8) Uani 1 1 d . . .
C22 C 0.9398(4) 0.2152(4) 0.2148(3) 0.0452(10) Uani 1 1 d . . .
H22 H 0.8596 0.2524 0.1798 0.054 Uiso 1 1 calc R . .
C23 C 0.9594(4) 0.2653(4) 0.2844(3) 0.0432(10) Uani 1 1 d . . .
H23 H 0.8932 0.3366 0.2963 0.052 Uiso 1 1 calc R . .
C24 C 1.0754(4) 0.2117(3) 0.3372(3) 0.0318(8) Uani 1 1 d . . .
C25 C 1.1711(4) 0.1081(4) 0.3180(3) 0.0434(10) Uani 1 1 d . . .
H25 H 1.2512 0.0709 0.3531 0.052 Uiso 1 1 calc R . .
C26 C 1.1515(5) 0.0580(4) 0.2480(3) 0.0450(10) Uani 1 1 d . . .
H26 H 1.2178 -0.0134 0.2362 0.054 Uiso 1 1 calc R . .
C27 C 1.0216(4) 0.0559(4) 0.1174(3) 0.0403(9) Uani 1 1 d . . .
N27 N 0.9171(4) 0.1147(4) 0.0633(3) 0.0497(9) Uani 1 1 d . . .
H27A H 0.9068 0.0856 0.0173 0.060 Uiso 1 1 calc R . .
H27B H 0.8587 0.1824 0.0736 0.060 Uiso 1 1 calc R . .
O27 O 1.1063(3) -0.0400(3) 0.1051(2) 0.0533(8) Uani 1 1 d . . .
C28 C 1.1001(4) 0.2649(4) 0.4148(3) 0.0383(9) Uani 1 1 d . . .
H28A H 1.1033 0.1983 0.4702 0.046 Uiso 1 1 calc R . .
H28B H 1.1993 0.2947 0.4006 0.046 Uiso 1 1 calc R . .
C31 C 0.4712(3) 0.6479(3) 0.6404(2) 0.0261(7) Uani 1 1 d . . .
O31 O 0.5164(2) 0.6462(2) 0.55761(16) 0.0272(5) Uani 1 1 d . . .
C32 C 0.4313(4) 0.5452(3) 0.7079(2) 0.0298(7) Uani 1 1 d . . .
H32 H 0.3849 0.5602 0.7647 0.036 Uiso 1 1 calc R . .
C33 C 0.4549(3) 0.4212(3) 0.6978(2) 0.0244(7) Uani 1 1 d . . .
O33 O 0.5098(2) 0.3849(2) 0.62627(15) 0.0269(5) Uani 1 1 d . . .
C41 C 0.4552(4) 0.7698(3) 0.6667(2) 0.0289(7) Uani 1 1 d . . .
C42 C 0.4624(5) 0.7770(4) 0.7551(3) 0.0397(9) Uani 1 1 d . . .
H42 H 0.4833 0.7035 0.7997 0.048 Uiso 1 1 calc R . .
C43 C 0.4390(5) 0.8922(4) 0.7780(3) 0.0476(10) Uani 1 1 d . . .
H43 H 0.4444 0.8967 0.8378 0.057 Uiso 1 1 calc R . .
C44 C 0.4081(5) 0.9995(4) 0.7127(3) 0.0473(10) Uani 1 1 d . . .
H44 H 0.3898 1.0775 0.7282 0.057 Uiso 1 1 calc R . .
C45 C 0.4039(5) 0.9931(4) 0.6256(3) 0.0477(10) Uani 1 1 d . . .
H45 H 0.3838 1.0667 0.5810 0.057 Uiso 1 1 calc R . .
C46 C 0.4289(4) 0.8789(3) 0.6030(3) 0.0374(8) Uani 1 1 d . . .
H46 H 0.4280 0.8758 0.5424 0.045 Uiso 1 1 calc R . .
C51 C 0.4146(4) 0.3254(3) 0.7803(2) 0.0263(7) Uani 1 1 d . . .
C52 C 0.2676(4) 0.3299(4) 0.8243(3) 0.0519(12) Uani 1 1 d . . .
H52 H 0.1920 0.3965 0.8033 0.062 Uiso 1 1 calc R . .
C53 C 0.2302(5) 0.2373(5) 0.8991(4) 0.0665(15) Uani 1 1 d . . .
H53 H 0.1290 0.2411 0.9282 0.080 Uiso 1 1 calc R . .
C54 C 0.3372(5) 0.1415(4) 0.9308(3) 0.0532(11) Uani 1 1 d . . .
H54 H 0.3110 0.0797 0.9823 0.064 Uiso 1 1 calc R . .
C55 C 0.4827(5) 0.1348(4) 0.8881(3) 0.0526(11) Uani 1 1 d . . .
H55 H 0.5578 0.0687 0.9105 0.063 Uiso 1 1 calc R . .
C56 C 0.5206(4) 0.2242(4) 0.8124(3) 0.0410(9) Uani 1 1 d . . .
H56 H 0.6206 0.2165 0.7817 0.049 Uiso 1 1 calc R . .

loop_
_atom_site_aniso_label
_atom_site_aniso_U_11
_atom_site_aniso_U_22
_atom_site_aniso_U_33
_atom_site_aniso_U_23
_atom_site_aniso_U_13
_atom_site_aniso_U_12
Co1 0.0264(3) 0.0206(3) 0.0202(3) -0.0047(2) -0.0010(2) -0.0016(2)
N11 0.0252(12) 0.0341(16) 0.0338(16) -0.0144(13) -0.0057(12) 0.0013(12)
C12 0.0267(14) 0.0298(18) 0.0295(18) -0.0124(14) -0.0083(13) -0.0001(13)
N13 0.0268(12) 0.0215(14) 0.0262(14) -0.0069(11) -0.0039(11) -0.0010(10)
C14 0.0258(14) 0.0289(17) 0.0234(16) -0.0074(14) -0.0044(12) -0.0050(13)
C15 0.0287(15) 0.0285(18) 0.037(2) -0.0044(15) -0.0066(14) -0.0043(13)
C16 0.0403(19) 0.042(2) 0.042(2) -0.0021(18) -0.0097(17) -0.0146(17)
C17 0.0362(18) 0.058(3) 0.042(2) -0.004(2) -0.0016(16) -0.0236(19)
C18 0.0282(16) 0.058(3) 0.037(2) -0.0188(19) 0.0005(15) -0.0102(17)
C19 0.0275(15) 0.038(2) 0.0254(17) -0.0128(15) -0.0047(13) -0.0032(14)
C20 0.0400(18) 0.0257(18) 0.040(2) -0.0081(16) -0.0123(16) 0.0016(14)
C21 0.0338(17) 0.043(2) 0.037(2) -0.0214(18) 0.0067(15) -0.0128(16)
C22 0.0349(18) 0.061(3) 0.046(2) -0.028(2) -0.0113(17) 0.0053(18)
C23 0.0374(18) 0.051(3) 0.045(2) -0.027(2) -0.0116(17) 0.0100(17)
C24 0.0240(14) 0.037(2) 0.037(2) -0.0196(16) -0.0029(14) 0.0014(14)
C25 0.0367(18) 0.043(2) 0.055(3) -0.024(2) -0.0108(18) 0.0068(16)
C26 0.045(2) 0.041(2) 0.053(3) -0.026(2) -0.0066(19) 0.0063(17)
C27 0.0382(18) 0.046(2) 0.044(2) -0.0245(19) 0.0083(17) -0.0174(17)
N27 0.0516(19) 0.058(2) 0.051(2) -0.0333(19) -0.0052(17) -0.0089(17)
O27 0.0603(18) 0.0520(19) 0.055(2) -0.0329(16) -0.0009(15) -0.0056(15)
C28 0.0255(15) 0.045(2) 0.049(2) -0.0273(19) -0.0105(15) 0.0099(15)
C31 0.0254(14) 0.0270(17) 0.0267(17) -0.0080(14) -0.0032(13) -0.0034(12)
O31 0.0302(11) 0.0235(12) 0.0259(12) -0.0048(10) 0.0010(9) -0.0047(9)
C32 0.0362(16) 0.0286(18) 0.0244(17) -0.0076(14) -0.0006(14) -0.0050(14)
C33 0.0243(14) 0.0250(17) 0.0248(16) -0.0041(13) -0.0062(12) -0.0049(12)
O33 0.0306(11) 0.0238(12) 0.0237(12) -0.0048(10) -0.0013(9) -0.0003(9)
C41 0.0288(15) 0.0252(17) 0.0342(19) -0.0092(15) -0.0012(14) -0.0068(13)
C42 0.054(2) 0.031(2) 0.037(2) -0.0108(17) -0.0033(17) -0.0100(17)
C43 0.061(2) 0.047(3) 0.044(2) -0.027(2) -0.002(2) -0.013(2)
C44 0.051(2) 0.033(2) 0.064(3) -0.026(2) -0.005(2) -0.0024(18)
C45 0.058(2) 0.026(2) 0.058(3) -0.0070(19) -0.013(2) -0.0037(18)
C46 0.047(2) 0.0276(19) 0.039(2) -0.0069(16) -0.0080(17) -0.0069(16)
C51 0.0332(16) 0.0254(17) 0.0218(16) -0.0067(13) -0.0036(13) -0.0065(13)
C52 0.0375(19) 0.054(3) 0.045(2) 0.012(2) 0.0050(18) -0.0006(18)
C53 0.051(2) 0.075(4) 0.052(3) 0.013(3) 0.014(2) -0.012(2)
C54 0.074(3) 0.043(3) 0.034(2) 0.0105(19) -0.001(2) -0.020(2)
C55 0.061(3) 0.033(2) 0.054(3) 0.010(2) -0.014(2) -0.0017(19)
C56 0.0421(19) 0.030(2) 0.047(2) -0.0036(18) -0.0044(17) -0.0027(16)

loop_
_atom_type_symbol
_atom_type_description
_atom_type_scat_dispersion_real
_atom_type_scat_dispersion_imag
_atom_type_scat_source
C C 0.0033 0.0016 'International Tables Vol C Tables 4.2.6.8 and 6.1.1.4'
H H 0.0000 0.0000 'International Tables Vol C Tables 4.2.6.8 and 6.1.1.4'
N N 0.0061 0.0033 'International Tables Vol C Tables 4.2.6.8 and 6.1.1.4'
O O 0.0106 0.0060 'International Tables Vol C Tables 4.2.6.8 and 6.1.1.4'
Co Co 0.3494 0.9721 'International Tables Vol C Tables 4.2.6.8 and 6.1.1.4'

loop_
_geom_angle_atom_site_label_1
_geom_angle_atom_site_label_2
_geom_angle_atom_site_label_3
_geom_angle
_geom_angle_site_symmetry_1
_geom_angle_site_symmetry_3
_geom_angle_publ_flag
C5A O1A C2A 110.1(6) . . ?
O1A C2A C3A 108.1(6) . . ?
O1A C2A H2A 110.1 . . ?
C3A C2A H2A 110.1 . . ?
O1A C2A H2B 110.1 . . ?
C3A C2A H2B 110.1 . . ?
H2A C2A H2B 108.4 . . ?
C4A C3A C2A 103.0(7) . . ?
C4A C3A H3A 111.2 . . ?
C2A C3A H3A 111.2 . . ?
C4A C3A H3B 111.2 . . ?
C2A C3A H3B 111.2 . . ?
H3A C3A H3B 109.1 . . ?
C5A C4A C3A 105.0(7) . . ?
C5A C4A H4A 110.7 . . ?
C3A C4A H4A 110.7 . . ?
C5A C4A H4B 110.7 . . ?
C3A C4A H4B 110.7 . . ?
H4A C4A H4B 108.8 . . ?
O1A C5A C4A 105.7(6) . . ?
O1A C5A H5A 110.6 . . ?
C4A C5A H5A 110.6 . . ?
O1A C5A H5B 110.6 . . ?
C4A C5A H5B 110.6 . . ?
H5A C5A H5B 108.7 . . ?
C2B O1B C5B 110.2(8) . . ?
O1B C2B C3B 109.4(8) . . ?
O1B C2B H2C 109.8 . . ?
C3B C2B H2C 109.8 . . ?
O1B C2B H2D 109.8 . . ?
C3B C2B H2D 109.8 . . ?
H2C C2B H2D 108.2 . . ?
C2B C3B C4B 105.6(8) . . ?
C2B C3B H3C 110.6 . . ?
C4B C3B H3C 110.6 . . ?
C2B C3B H3D 110.6 . . ?
C4B C3B H3D 110.6 . . ?
H3C C3B H3D 108.7 . . ?
C5B C4B C3B 105.0(9) . . ?
C5B C4B H4C 110.7 . . ?
C3B C4B H4C 110.7 . . ?
C5B C4B H4D 110.7 . . ?
C3B C4B H4D 110.7 . . ?
H4C C4B H4D 108.8 . . ?
O1B C5B C4B 107.3(9) . . ?
O1B C5B H5C 110.3 . . ?
C4B C5B H5C 110.3 . . ?
O1B C5B H5D 110.3 . . ?
C4B C5B H5D 110.3 . . ?
H5C C5B H5D 108.5 . . ?
O33 Co1 O33 180.00(12) . 2_666 ?
O33 Co1 O31 87.71(9) . . ?
O33 Co1 O31 92.29(9) 2_666 . ?
O33 Co1 O31 92.29(9) . 2_666 ?
O33 Co1 O31 87.71(9) 2_666 2_666 ?
O31 Co1 O31 180.0 . 2_666 ?
O33 Co1 N13 91.27(9) . . ?
O33 Co1 N13 88.73(9) 2_666 . ?
O31 Co1 N13 90.74(9) . . ?
O31 Co1 N13 89.26(9) 2_666 . ?
O33 Co1 N13 88.73(9) . 2_666 ?
O33 Co1 N13 91.27(9) 2_666 2_666 ?
O31 Co1 N13 89.26(9) . 2_666 ?
O31 Co1 N13 90.74(9) 2_666 2_666 ?
N13 Co1 N13 180.0 . 2_666 ?
C12 N11 C19 107.2(3) . . ?
C12 N11 C28 126.3(3) . . ?
C19 N11 C28 125.5(3) . . ?
N13 C12 N11 112.4(3) . . ?
N13 C12 C20 126.9(3) . . ?
N11 C12 C20 120.7(3) . . ?
C12 N13 C14 105.6(3) . . ?
C12 N13 Co1 128.2(2) . . ?
C14 N13 Co1 124.8(2) . . ?
N13 C14 C15 130.6(3) . . ?
N13 C14 C19 109.7(3) . . ?
C15 C14 C19 119.7(3) . . ?
C16 C15 C14 117.9(3) . . ?
C16 C15 H15 121.1 . . ?
C14 C15 H15 121.1 . . ?
C15 C16 C17 121.2(4) . . ?
C15 C16 H16 119.4 . . ?
C17 C16 H16 119.4 . . ?
C18 C17 C16 122.1(4) . . ?
C18 C17 H17 118.9 . . ?
C16 C17 H17 118.9 . . ?
C17 C18 C19 116.5(3) . . ?
C17 C18 H18 121.7 . . ?
C19 C18 H18 121.7 . . ?
N11 C19 C18 132.4(3) . . ?
N11 C19 C14 105.1(3) . . ?
C18 C19 C14 122.5(3) . . ?
C12 C20 H20A 109.5 . . ?
C12 C20 H20B 109.5 . . ?
H20A C20 H20B 109.5 . . ?
C12 C20 H20C 109.5 . . ?
H20A C20 H20C 109.5 . . ?
H20B C20 H20C 109.5 . . ?
C26 C21 C22 118.1(4) . . ?
C26 C21 C27 119.3(3) . . ?
C22 C21 C27 122.6(4) . . ?
C23 C22 C21 121.1(4) . . ?
C23 C22 H22 119.5 . . ?
C21 C22 H22 119.5 . . ?
C22 C23 C24 120.5(4) . . ?
C22 C23 H23 119.7 . . ?
C24 C23 H23 119.7 . . ?
C25 C24 C23 118.6(3) . . ?
C25 C24 C28 119.6(3) . . ?
C23 C24 C28 121.8(3) . . ?
C24 C25 C26 120.8(4) . . ?
C24 C25 H25 119.6 . . ?
C26 C25 H25 119.6 . . ?
C21 C26 C25 120.8(4) . . ?
C21 C26 H26 119.6 . . ?
C25 C26 H26 119.6 . . ?
O27 C27 N27 122.0(4) . . ?
O27 C27 C21 120.1(4) . . ?
N27 C27 C21 117.9(4) . . ?
C27 N27 H27A 120.0 . . ?
C27 N27 H27B 120.0 . . ?
H27A N27 H27B 120.0 . . ?
N11 C28 C24 112.8(3) . . ?
N11 C28 H28A 109.0 . . ?
C24 C28 H28A 109.0 . . ?
N11 C28 H28B 109.0 . . ?
C24 C28 H28B 109.0 . . ?
H28A C28 H28B 107.8 . . ?
O31 C31 C32 124.9(3) . . ?
O31 C31 C41 117.3(3) . . ?
C32 C31 C41 117.8(3) . . ?
C31 O31 Co1 123.6(2) . . ?
C31 C32 C33 125.3(3) . . ?
C31 C32 H32 117.3 . . ?
C33 C32 H32 117.3 . . ?
O33 C33 C32 126.0(3) . . ?
O33 C33 C51 117.7(3) . . ?
C32 C33 C51 116.3(3) . . ?
C33 O33 Co1 122.5(2) . . ?
C46 C41 C42 118.2(3) . . ?
C46 C41 C31 119.7(3) . . ?
C42 C41 C31 122.1(3) . . ?
C41 C42 C43 120.4(4) . . ?
C41 C42 H42 119.8 . . ?
C43 C42 H42 119.8 . . ?
C44 C43 C42 119.6(4) . . ?
C44 C43 H43 120.2 . . ?
C42 C43 H43 120.2 . . ?
C45 C44 C43 120.2(4) . . ?
C45 C44 H44 119.9 . . ?
C43 C44 H44 119.9 . . ?
C44 C45 C46 120.0(4) . . ?
C44 C45 H45 120.0 . . ?
C46 C45 H45 120.0 . . ?
C41 C46 C45 121.6(4) . . ?
C41 C46 H46 119.2 . . ?
C45 C46 H46 119.2 . . ?
C52 C51 C56 117.5(3) . . ?
C52 C51 C33 121.1(3) . . ?
C56 C51 C33 121.3(3) . . ?
C51 C52 C53 120.5(4) . . ?
C51 C52 H52 119.8 . . ?
C53 C52 H52 119.8 . . ?
C54 C53 C52 120.7(4) . . ?
C54 C53 H53 119.6 . . ?
C52 C53 H53 119.6 . . ?
C53 C54 C55 119.7(4) . . ?
C53 C54 H54 120.1 . . ?
C55 C54 H54 120.1 . . ?
C54 C55 C56 120.2(4) . . ?
C54 C55 H55 119.9 . . ?
C56 C55 H55 119.9 . . ?
C55 C56 C51 121.2(4) . . ?
C55 C56 H56 119.4 . . ?
C51 C56 H56 119.4 . . ?

loop_
_geom_bond_atom_site_label_1
_geom_bond_atom_site_label_2
_geom_bond_distance
_geom_bond_site_symmetry_2
_geom_bond_publ_flag
O1A C5A 1.454(8) . ?
O1A C2A 1.466(8) . ?
C2A C3A 1.580(9) . ?
C2A H2A 0.9800 . ?
C2A H2B 0.9800 . ?
C3A C4A 1.560(9) . ?
C3A H3A 0.9800 . ?
C3A H3B 0.9800 . ?
C4A C5A 1.557(9) . ?
C4A H4A 0.9800 . ?
C4A H4B 0.9800 . ?
C5A H5A 0.9800 . ?
C5A H5B 0.9800 . ?
O1B C2B 1.463(9) . ?
O1B C5B 1.520(10) . ?
C2B C3B 1.573(10) . ?
C2B H2C 0.9800 . ?
C2B H2D 0.9800 . ?
C3B C4B 1.596(10) . ?
C3B H3C 0.9800 . ?
C3B H3D 0.9800 . ?
C4B C5B 1.577(10) . ?
C4B H4C 0.9800 . ?
C4B H4D 0.9800 . ?
C5B H5C 0.9800 . ?
C5B H5D 0.9800 . ?
Co1 O33 2.045(2) . ?
Co1 O33 2.045(2) 2_666 ?
Co1 O31 2.083(2) . ?
Co1 O31 2.083(2) 2_666 ?
Co1 N13 2.175(2) . ?
Co1 N13 2.175(2) 2_666 ?
N11 C12 1.362(4) . ?
N11 C19 1.381(5) . ?
N11 C28 1.451(4) . ?
C12 N13 1.316(4) . ?
C12 C20 1.487(5) . ?
N13 C14 1.383(4) . ?
C14 C15 1.387(5) . ?
C14 C19 1.398(4) . ?
C15 C16 1.377(5) . ?
C15 H15 0.9400 . ?
C16 C17 1.389(6) . ?
C16 H16 0.9400 . ?
C17 C18 1.367(6) . ?
C17 H17 0.9400 . ?
C18 C19 1.384(5) . ?
C18 H18 0.9400 . ?
C20 H20A 0.9700 . ?
C20 H20B 0.9700 . ?
C20 H20C 0.9700 . ?
C21 C26 1.373(6) . ?
C21 C22 1.383(5) . ?
C21 C27 1.505(5) . ?
C22 C23 1.372(6) . ?
C22 H22 0.9400 . ?
C23 C24 1.378(5) . ?
C23 H23 0.9400 . ?
C24 C25 1.372(5) . ?
C24 C28 1.521(5) . ?
C25 C26 1.379(6) . ?
C25 H25 0.9400 . ?
C26 H26 0.9400 . ?
C27 O27 1.231(5) . ?
C27 N27 1.326(5) . ?
N27 H27A 0.8700 . ?
N27 H27B 0.8700 . ?
C28 H28A 0.9800 . ?
C28 H28B 0.9800 . ?
C31 O31 1.269(4) . ?
C31 C32 1.399(5) . ?
C31 C41 1.493(5) . ?
C32 C33 1.409(5) . ?
C32 H32 0.9400 . ?
C33 O33 1.255(4) . ?
C33 C51 1.482(5) . ?
C41 C46 1.370(5) . ?
C41 C42 1.390(5) . ?
C42 C43 1.391(5) . ?
C42 H42 0.9400 . ?
C43 C44 1.375(6) . ?
C43 H43 0.9400 . ?
C44 C45 1.361(6) . ?
C44 H44 0.9400 . ?
C45 C46 1.377(5) . ?
C45 H45 0.9400 . ?
C46 H46 0.9400 . ?
C51 C52 1.374(5) . ?
C51 C56 1.379(5) . ?
C52 C53 1.382(6) . ?
C52 H52 0.9400 . ?
C53 C54 1.348(7) . ?
C53 H53 0.9400 . ?
C54 C55 1.356(6) . ?
C54 H54 0.9400 . ?
C55 C56 1.371(6) . ?
C55 H55 0.9400 . ?
C56 H56 0.9400 . ?

loop_
_geom_hbond_atom_site_label_D
_geom_hbond_atom_site_label_H
_geom_hbond_atom_site_label_A
_geom_hbond_distance_DH
_geom_hbond_distance_HA
_geom_hbond_distance_DA
_geom_hbond_angle_DHA
_geom_hbond_site_symmetry_A
N27 H27A O27 0.87 2.09 2.954(4) 171.4 2_755
N27 H27B O1A 0.87 2.11 2.932(7) 156.8 2_765

loop_
_geom_torsion_atom_site_label_1
_geom_torsion_atom_site_label_2
_geom_torsion_atom_site_label_3
_geom_torsion_atom_site_label_4
_geom_torsion
_geom_torsion_site_symmetry_1
_geom_torsion_site_symmetry_2
_geom_torsion_site_symmetry_3
_geom_torsion_site_symmetry_4
_geom_torsion_publ_flag
C5A O1A C2A C3A -9.8(11) . . . . ?
O1A C2A C3A C4A -8.7(12) . . . . ?
C2A C3A C4A C5A 22.5(12) . . . . ?
C2A O1A C5A C4A 24.3(10) . . . . ?
C3A C4A C5A O1A -29.1(11) . . . . ?
C5B O1B C2B C3B 7.8(19) . . . . ?
O1B C2B C3B C4B 3(2) . . . . ?
C2B C3B C4B C5B -11(3) . . . . ?
C2B O1B C5B C4B -15(2) . . . . ?
C3B C4B C5B O1B 16(3) . . . . ?
C19 N11 C12 N13 -0.7(4) . . . . ?
C28 N11 C12 N13 -169.7(3) . . . . ?
C19 N11 C12 C20 178.6(3) . . . . ?
C28 N11 C12 C20 9.6(5) . . . . ?
N11 C12 N13 C14 -0.5(4) . . . . ?
C20 C12 N13 C14 -179.8(3) . . . . ?
N11 C12 N13 Co1 166.2(2) . . . . ?
C20 C12 N13 Co1 -13.0(5) . . . . ?
O33 Co1 N13 C12 51.1(3) . . . . ?
O33 Co1 N13 C12 -128.9(3) 2_666 . . . ?
O31 Co1 N13 C12 138.8(3) . . . . ?
O31 Co1 N13 C12 -41.2(3) 2_666 . . . ?
O33 Co1 N13 C14 -144.5(3) . . . . ?
O33 Co1 N13 C14 35.5(3) 2_666 . . . ?
O31 Co1 N13 C14 -56.8(3) . . . . ?
O31 Co1 N13 C14 123.2(3) 2_666 . . . ?
C12 N13 C14 C15 -179.4(4) . . . . ?
Co1 N13 C14 C15 13.3(5) . . . . ?
C12 N13 C14 C19 1.6(4) . . . . ?
Co1 N13 C14 C19 -165.8(2) . . . . ?
N13 C14 C15 C16 -177.7(3) . . . . ?
C19 C14 C15 C16 1.3(5) . . . . ?
C14 C15 C16 C17 -0.8(6) . . . . ?
C15 C16 C17 C18 -0.6(6) . . . . ?
C16 C17 C18 C19 1.4(6) . . . . ?
C12 N11 C19 C18 -179.2(4) . . . . ?
C28 N11 C19 C18 -10.1(6) . . . . ?
C12 N11 C19 C14 1.6(3) . . . . ?
C28 N11 C19 C14 170.7(3) . . . . ?
C17 C18 C19 N11 -180.0(4) . . . . ?
C17 C18 C19 C14 -0.9(5) . . . . ?
N13 C14 C19 N11 -2.0(4) . . . . ?
C15 C14 C19 N11 178.8(3) . . . . ?
N13 C14 C19 C18 178.7(3) . . . . ?
C15 C14 C19 C18 -0.5(5) . . . . ?
C26 C21 C22 C23 0.6(6) . . . . ?
C27 C21 C22 C23 -177.9(4) . . . . ?
C21 C22 C23 C24 -0.6(7) . . . . ?
C22 C23 C24 C25 0.5(6) . . . . ?
C22 C23 C24 C28 180.0(4) . . . . ?
C23 C24 C25 C26 -0.4(6) . . . . ?
C28 C24 C25 C26 -180.0(4) . . . . ?
C22 C21 C26 C25 -0.6(6) . . . . ?
C27 C21 C26 C25 178.1(4) . . . . ?
C24 C25 C26 C21 0.5(7) . . . . ?
C26 C21 C27 O27 4.4(6) . . . . ?
C22 C21 C27 O27 -177.0(4) . . . . ?
C26 C21 C27 N27 -174.8(4) . . . . ?
C22 C21 C27 N27 3.8(6) . . . . ?
C12 N11 C28 C24 77.5(5) . . . . ?
C19 N11 C28 C24 -89.6(4) . . . . ?
C25 C24 C28 N11 -174.5(4) . . . . ?
C23 C24 C28 N11 6.0(6) . . . . ?
C32 C31 O31 Co1 12.5(4) . . . . ?
C41 C31 O31 Co1 -165.6(2) . . . . ?
O33 Co1 O31 C31 -27.1(2) . . . . ?
O33 Co1 O31 C31 152.9(2) 2_666 . . . ?
N13 Co1 O31 C31 -118.3(2) . . . . ?
N13 Co1 O31 C31 61.7(2) 2_666 . . . ?
O31 C31 C32 C33 9.4(5) . . . . ?
C41 C31 C32 C33 -172.6(3) . . . . ?
C31 C32 C33 O33 -2.7(5) . . . . ?
C31 C32 C33 C51 175.5(3) . . . . ?
C32 C33 O33 Co1 -24.5(4) . . . . ?
C51 C33 O33 Co1 157.3(2) . . . . ?
O31 Co1 O33 C33 32.6(2) . . . . ?
O31 Co1 O33 C33 -147.4(2) 2_666 . . . ?
N13 Co1 O33 C33 123.3(2) . . . . ?
N13 Co1 O33 C33 -56.7(2) 2_666 . . . ?
O31 C31 C41 C46 25.7(4) . . . . ?
C32 C31 C41 C46 -152.5(3) . . . . ?
O31 C31 C41 C42 -155.8(3) . . . . ?
C32 C31 C41 C42 26.0(5) . . . . ?
C46 C41 C42 C43 1.9(6) . . . . ?
C31 C41 C42 C43 -176.6(3) . . . . ?
C41 C42 C43 C44 0.2(6) . . . . ?
C42 C43 C44 C45 -1.5(6) . . . . ?
C43 C44 C45 C46 0.7(7) . . . . ?
C42 C41 C46 C45 -2.7(5) . . . . ?
C31 C41 C46 C45 175.9(3) . . . . ?
C44 C45 C46 C41 1.4(6) . . . . ?
O33 C33 C51 C52 -121.1(4) . . . . ?
C32 C33 C51 C52 60.5(5) . . . . ?
O33 C33 C51 C56 54.7(4) . . . . ?
C32 C33 C51 C56 -123.7(4) . . . . ?
C56 C51 C52 C53 1.5(7) . . . . ?
C33 C51 C52 C53 177.4(4) . . . . ?
C51 C52 C53 C54 0.6(9) . . . . ?
C52 C53 C54 C55 -1.0(9) . . . . ?
C53 C54 C55 C56 -0.8(8) . . . . ?
C54 C55 C56 C51 3.0(7) . . . . ?
C52 C51 C56 C55 -3.3(6) . . . . ?
C33 C51 C56 C55 -179.2(4) . . . . ?
